data_7010292
loop_
_publ_author_name
'Bowmaker, Graham A.'
'Hanna, John V.'
'Rickard, Clifton E. F.'
'Lipton, Andrew S.'

_publ_section_title
;
 Crystal structures and vibrational and solid-state (CPMAS) NMR
 spectroscopy of some bis(triphenylphosphine)silver(I) sulfate,
 selenate and phosphate systems
;
_journal_issue 1
_journal_name_full 'Journal of the Chemical Society, Dalton Transactions'
_journal_page_first 20
_journal_paper_doi 10.1039/b007796h
_journal_year 2001
_chemical_formula_sum 'C36 H33 Ag O5 P2 Se'
_chemical_formula_weight 794.39
_chemical_name_systematic
; 
 ? 
;
_space_group_IT_number 2
_symmetry_cell_setting triclinic
_symmetry_space_group_name_Hall '-P 1'
_symmetry_space_group_name_H-M 'P -1'
_atom_sites_solution_hydrogens geom
_atom_sites_solution_primary direct
_atom_sites_solution_secondary difmap
_audit_creation_method SHELXL-97
_cell_angle_alpha 104.3870(10)
_cell_angle_beta 91.6760(10)
_cell_angle_gamma 117.4040(10)
_cell_formula_units_Z 4
_cell_length_a 12.5358(2)
_cell_length_b 13.2580(2)
_cell_length_c 24.5566(2)
_cell_measurement_reflns_used 7524
_cell_measurement_temperature 200(2)
_cell_measurement_theta_max 27
_cell_measurement_theta_min 2
_cell_volume 3460.39(9)
_computing_cell_refinement 'Siemens SMART'
_computing_data_collection 'Siemens SMART (Siemens, 1995)'
_computing_data_reduction 'Siemens SAINT  (Siemens, 1995)'
_computing_molecular_graphics 'Siemens SHELXTL (Siemens, 1994)'
_computing_publication_material SHELXL-97
_computing_structure_refinement 'SHELXL-97 Sheldrick, (1997)'
_computing_structure_solution 'SHELXS Sheldrick, (1990)'
_diffrn_ambient_temperature 200(2)
_diffrn_measured_fraction_theta_full 0.972
_diffrn_measured_fraction_theta_max 0.972
_diffrn_measurement_device_type 'Siemens SMART'
_diffrn_measurement_method 'Area detector \w scans'
_diffrn_radiation_monochromator graphite
_diffrn_radiation_source 'fine-focus sealed tube'
_diffrn_radiation_type MoK\a
_diffrn_radiation_wavelength 0.71073
_diffrn_reflns_av_R_equivalents 0.0272
_diffrn_reflns_av_sigmaI/netI 0.0400
_diffrn_reflns_limit_h_max 15
_diffrn_reflns_limit_h_min -15
_diffrn_reflns_limit_k_max 16
_diffrn_reflns_limit_k_min -16
_diffrn_reflns_limit_l_max 31
_diffrn_reflns_limit_l_min 0
_diffrn_reflns_number 32862
_diffrn_reflns_theta_full 26.73
_diffrn_reflns_theta_max 26.73
_diffrn_reflns_theta_min 0.87
_diffrn_standards_decay_% 0
_exptl_absorpt_coefficient_mu 1.767
_exptl_absorpt_correction_T_max 0.8028
_exptl_absorpt_correction_T_min 0.5240
_exptl_absorpt_correction_type multi-scan
_exptl_absorpt_process_details 'Blessing, 1995'
_exptl_crystal_colour Colourless
_exptl_crystal_density_diffrn 1.525
_exptl_crystal_density_method 'not measured'
_exptl_crystal_description Prism
_exptl_crystal_F_000 1600
_exptl_crystal_size_max 0.42
_exptl_crystal_size_mid 0.21
_exptl_crystal_size_min 0.13
_refine_diff_density_max 2.196
_refine_diff_density_min -1.853
_refine_diff_density_rms 0.097
_refine_ls_extinction_method none
_refine_ls_goodness_of_fit_ref 1.169
_refine_ls_hydrogen_treatment mixed
_refine_ls_matrix_type full
_refine_ls_number_parameters 824
_refine_ls_number_reflns 14255
_refine_ls_number_restraints 6
_refine_ls_restrained_S_all 1.169
_refine_ls_R_factor_all 0.0710
_refine_ls_R_factor_gt 0.0568
_refine_ls_shift/su_max 1.010
_refine_ls_shift/su_mean 0.011
_refine_ls_structure_factor_coef Fsqd
_refine_ls_weighting_details 'w=1/[\s^2^(Fo^2^)+(0.0139P)^2^+15.3110P] where P=(Fo^2^+2Fc^2^)/3'
_refine_ls_weighting_scheme calc
_refine_ls_wR_factor_gt 0.1167
_refine_ls_wR_factor_ref 0.1232
_reflns_number_gt 11986
_reflns_number_total 14255
_reflns_threshold_expression >2sigma(I)
_cod_data_source_file b007796h.txt
_cod_data_source_block gab9969
_cod_depositor_comments
;
The following automatic conversions were performed:
'_symmetry_cell_setting' value 'Triclinic' changed to 'triclinic'
according to '/home/saulius/struct/CIF-dictionaries/cif_core.dic'
dictionary named 'cif_core.dic' version 2.4.1 from
2010-06-29.

'_exptl_absorpt_correction_type' value 'Multi-scan' changed
to 'multi-scan' according to
'/home/saulius/struct/CIF-dictionaries/cif_core.dic' dictionary named
'cif_core.dic' version 2.4.1 from 2010-06-29.

Automatic conversion script
Id: cif_fix_enum 1527 2010-12-29 10:47:43Z saulius 

The following automatic conversions were performed:

'_refine_ls_weighting_scheme' value 'calc
w=1/[\s^2^(Fo^2^)+(0.0139P)^2^+15.3110P] where P=(Fo^2^+2Fc^2^)/3'
was changed to 'calc'. New tag '_refine_ls_weighting_details' was
created. The value of the new tag was set to
'w=1/[\s^2^(Fo^2^)+(0.0139P)^2^+15.3110P] where P=(Fo^2^+2Fc^2^)/3'.

Automatic conversion script
Id: cif_fix_values 3143 2015-03-26 13:38:13Z robertas 
;
_cod_original_cell_volume 3460.39(8)
_cod_database_code 7010292

loop_
_symmetry_equiv_pos_as_xyz
'x, y, z'
'-x, -y, -z'

loop_
_atom_site_label
_atom_site_type_symbol
_atom_site_fract_x
_atom_site_fract_y
_atom_site_fract_z
_atom_site_U_iso_or_equiv
_atom_site_adp_type
_atom_site_occupancy
_atom_site_calc_flag
_atom_site_refinement_flags
_atom_site_disorder_assembly
_atom_site_disorder_group
Ag1 Ag 0.26357(4) 0.74018(3) 0.133636(17) 0.03299(10) Uani 1 d . . .
Se1 Se 0.05687(6) 0.53759(6) 0.20527(3) 0.05655(19) Uani 1 d . . .
P1 P 0.37589(12) 0.64261(11) 0.08810(6) 0.0310(3) Uani 1 d . . .
P2 P 0.21906(12) 0.88698(12) 0.11098(6) 0.0304(3) Uani 1 d . . .
O1 O 0.0869(4) 0.5732(5) 0.14820(19) 0.0745(17) Uani 1 d . . .
O2 O -0.0764(5) 0.4295(5) 0.1997(2) 0.0861(19) Uani 1 d . . .
O3 O 0.1601(5) 0.5150(5) 0.2332(3) 0.100(2) Uani 1 d . . .
O4 O 0.0653(5) 0.6576(5) 0.2535(2) 0.0823(17) Uani 1 d . . .
H4 H 0.179(8) 0.759(8) 0.266(4) 0.099 Uiso 1 d . . .
C1 C 0.3037(5) 0.5691(4) 0.0137(2) 0.0326(11) Uani 1 d . . .
C2 C 0.1764(5) 0.4996(5) 0.0018(3) 0.0438(13) Uani 1 d . . .
H2B H 0.1314 0.4914 0.0324 0.053 Uiso 1 calc R . .
C3 C 0.1156(6) 0.4431(5) -0.0535(3) 0.0506(15) Uani 1 d . . .
H3B H 0.0292 0.3967 -0.0609 0.061 Uiso 1 calc R . .
C4 C 0.1809(6) 0.4540(5) -0.0984(3) 0.0480(14) Uani 1 d . . .
H4B H 0.1393 0.4144 -0.1366 0.058 Uiso 1 calc R . .
C5 C 0.3059(5) 0.5224(5) -0.0875(2) 0.0428(13) Uani 1 d . . .
H5A H 0.3502 0.5307 -0.1183 0.051 Uiso 1 calc R . .
C6 C 0.3673(5) 0.5790(5) -0.0320(2) 0.0364(12) Uani 1 d . . .
H6A H 0.4536 0.6250 -0.0249 0.044 Uiso 1 calc R . .
C7 C 0.5333(4) 0.7471(4) 0.0858(2) 0.0311(10) Uani 1 d . . .
C8 C 0.6243(5) 0.7150(5) 0.0819(3) 0.0433(13) Uani 1 d . . .
H8A H 0.6060 0.6366 0.0811 0.052 Uiso 1 calc R . .
C9 C 0.7422(5) 0.7969(6) 0.0790(3) 0.0542(17) Uani 1 d . . .
H9A H 0.8034 0.7735 0.0755 0.065 Uiso 1 calc R . .
C10 C 0.7710(5) 0.9104(6) 0.0811(3) 0.0521(16) Uani 1 d . . .
H10A H 0.8521 0.9662 0.0799 0.063 Uiso 1 calc R . .
C11 C 0.6812(6) 0.9438(6) 0.0849(3) 0.0620(19) Uani 1 d . . .
H11A H 0.7000 1.0219 0.0849 0.074 Uiso 1 calc R . .
C12 C 0.5632(5) 0.8628(5) 0.0887(3) 0.0487(15) Uani 1 d . . .
H12A H 0.5029 0.8872 0.0932 0.058 Uiso 1 calc R . .
C13 C 0.3856(5) 0.5257(5) 0.1113(2) 0.0332(11) Uani 1 d . . .
C14 C 0.3391(5) 0.4100(5) 0.0763(3) 0.0403(12) Uani 1 d . . .
H14A H 0.3011 0.3890 0.0382 0.048 Uiso 1 calc R . .
C15 C 0.3478(5) 0.3245(5) 0.0967(3) 0.0457(14) Uani 1 d . . .
H15A H 0.3166 0.2457 0.0723 0.055 Uiso 1 calc R . .
C16 C 0.4013(6) 0.3536(6) 0.1519(3) 0.0503(15) Uani 1 d . . .
H16A H 0.4051 0.2946 0.1661 0.060 Uiso 1 calc R . .
C17 C 0.4495(7) 0.4691(6) 0.1868(3) 0.0564(17) Uani 1 d . . .
H17A H 0.4885 0.4898 0.2247 0.068 Uiso 1 calc R . .
C18 C 0.4415(6) 0.5547(5) 0.1671(3) 0.0503(15) Uani 1 d . . .
H18A H 0.4741 0.6336 0.1916 0.060 Uiso 1 calc R . .
C19 C 0.1395(5) 0.8419(5) 0.0386(2) 0.0339(11) Uani 1 d . . .
C20 C 0.0517(5) 0.8722(5) 0.0245(3) 0.0427(13) Uani 1 d . . .
H20A H 0.0333 0.9219 0.0531 0.051 Uiso 1 calc R . .
C21 C -0.0086(6) 0.8302(6) -0.0309(3) 0.0529(16) Uani 1 d . . .
H21A H -0.0676 0.8521 -0.0401 0.063 Uiso 1 calc R . .
C22 C 0.0161(6) 0.7562(6) -0.0734(3) 0.0509(15) Uani 1 d . . .
H22A H -0.0262 0.7269 -0.1114 0.061 Uiso 1 calc R . .
C23 C 0.1023(6) 0.7261(6) -0.0598(3) 0.0509(15) Uani 1 d . . .
H23A H 0.1204 0.6767 -0.0888 0.061 Uiso 1 calc R . .
C24 C 0.1634(5) 0.7664(5) -0.0046(2) 0.0412(13) Uani 1 d . . .
H24A H 0.2216 0.7432 0.0042 0.049 Uiso 1 calc R . .
C25 C 0.1349(5) 0.9424(5) 0.1564(2) 0.0364(12) Uani 1 d . . .
C26 C 0.1368(5) 1.0505(5) 0.1593(3) 0.0445(14) Uani 1 d . . .
H26A H 0.1856 1.0988 0.1374 0.053 Uiso 1 calc R . .
C27 C 0.0678(6) 1.0873(7) 0.1940(3) 0.0610(19) Uani 1 d . . .
H27A H 0.0689 1.1600 0.1954 0.073 Uiso 1 calc R . .
C28 C -0.0015(7) 1.0190(8) 0.2261(4) 0.077(2) Uani 1 d . . .
H28A H -0.0488 1.0443 0.2495 0.093 Uiso 1 calc R . .
C29 C -0.0036(7) 0.9132(8) 0.2248(4) 0.076(2) Uani 1 d . . .
H29A H -0.0508 0.8675 0.2480 0.091 Uiso 1 calc R . .
C30 C 0.0634(5) 0.8732(6) 0.1897(3) 0.0513(15) Uani 1 d . . .
H30A H 0.0605 0.7997 0.1883 0.062 Uiso 1 calc R . .
C31 C 0.3639(4) 1.0175(4) 0.1157(2) 0.0326(11) Uani 1 d . . .
C32 C 0.4415(5) 1.0745(5) 0.1687(3) 0.0431(13) Uani 1 d . . .
H32A H 0.4143 1.0474 0.2007 0.052 Uiso 1 calc R . .
C33 C 0.5573(6) 1.1699(6) 0.1752(3) 0.0578(17) Uani 1 d . . .
H33A H 0.6079 1.2091 0.2115 0.069 Uiso 1 calc R . .
C34 C 0.5988(6) 1.2074(6) 0.1288(4) 0.0583(18) Uani 1 d . . .
H34A H 0.6788 1.2712 0.1329 0.070 Uiso 1 calc R . .
C35 C 0.5241(6) 1.1524(6) 0.0764(3) 0.0558(17) Uani 1 d . . .
H35A H 0.5531 1.1790 0.0446 0.067 Uiso 1 calc R . .
C36 C 0.4059(5) 1.0578(5) 0.0693(3) 0.0413(13) Uani 1 d . . .
H36A H 0.3548 1.0214 0.0331 0.050 Uiso 1 calc R . .
Ag2 Ag 0.66651(4) 1.09403(4) 0.368668(18) 0.03664(10) Uani 1 d . . .
Se2 Se 0.41015(6) 0.82432(5) 0.27488(2) 0.04668(16) Uani 1 d . . .
P3 P 0.80145(12) 1.03626(13) 0.40888(7) 0.0376(3) Uani 1 d . . .
P4 P 0.63961(12) 1.26792(11) 0.40202(6) 0.0311(3) Uani 1 d . . .
O5 O 0.4684(3) 0.9220(4) 0.33660(16) 0.0500(11) Uani 1 d . . .
O6 O 0.2871(4) 0.8167(4) 0.2470(2) 0.0644(13) Uani 1 d . . .
O7 O 0.3696(5) 0.6923(4) 0.28684(19) 0.0575(12) Uani 1 d . . .
H7B H 0.294(7) 0.642(7) 0.270(3) 0.069 Uiso 1 d . . .
O8 O 0.5043(5) 0.8426(4) 0.2296(2) 0.0764(16) Uani 1 d . . .
O9 O 0.6908(7) 1.0760(5) 0.2691(2) 0.103(2) Uani 1 d D . .
H9B H 0.727(7) 1.061(7) 0.237(3) 0.124 Uiso 1 d D . .
H9C H 0.615(4) 1.006(5) 0.259(4) 0.124 Uiso 1 d D . .
C37 C 0.9614(5) 1.1367(5) 0.4090(2) 0.0380(12) Uani 1 d . . .
C38 C 0.9924(5) 1.2451(5) 0.4001(3) 0.0466(14) Uani 1 d . . .
H38A H 0.9303 1.2639 0.3920 0.056 Uiso 1 calc R . .
C39 C 1.1143(6) 1.3272(5) 0.4030(3) 0.0546(17) Uani 1 d . . .
H39A H 1.1351 1.4016 0.3969 0.066 Uiso 1 calc R . .
C40 C 1.2043(6) 1.2999(6) 0.4147(3) 0.0581(18) Uani 1 d . . .
H40A H 1.2873 1.3559 0.4170 0.070 Uiso 1 calc R . .
C41 C 1.1750(5) 1.1921(6) 0.4232(3) 0.0570(17) Uani 1 d . . .
H41A H 1.2374 1.1736 0.4314 0.068 Uiso 1 calc R . .
C42 C 1.0543(5) 1.1109(6) 0.4198(3) 0.0509(15) Uani 1 d . . .
H42A H 1.0341 1.0359 0.4250 0.061 Uiso 1 calc R . .
C43 C 0.7895(5) 1.0464(5) 0.4838(2) 0.0359(12) Uani 1 d . . .
C44 C 0.6717(5) 0.9914(5) 0.4973(3) 0.0465(14) Uani 1 d . . .
H44A H 0.6028 0.9464 0.4678 0.056 Uiso 1 calc R . .
C45 C 0.6561(6) 1.0029(6) 0.5539(3) 0.0520(16) Uani 1 d . . .
H45A H 0.5765 0.9654 0.5629 0.062 Uiso 1 calc R . .
C46 C 0.7548(6) 1.0680(5) 0.5968(3) 0.0489(15) Uani 1 d . . .
H46A H 0.7433 1.0755 0.6354 0.059 Uiso 1 calc R . .
C47 C 0.8711(6) 1.1229(6) 0.5843(3) 0.0470(14) Uani 1 d . . .
H47A H 0.9393 1.1679 0.6143 0.056 Uiso 1 calc R . .
C48 C 0.8880(5) 1.1121(5) 0.5280(3) 0.0425(13) Uani 1 d . . .
H48A H 0.9681 1.1502 0.5196 0.051 Uiso 1 calc R . .
C49 C 0.7809(5) 0.8874(5) 0.3772(3) 0.0406(13) Uani 1 d . . .
C50 C 0.8023(5) 0.8219(5) 0.4084(3) 0.0485(15) Uani 1 d . . .
H50A H 0.8242 0.8527 0.4487 0.058 Uiso 1 calc R . .
C51 C 0.7918(6) 0.7119(6) 0.3808(4) 0.0581(18) Uani 1 d . . .
H51A H 0.8079 0.6686 0.4023 0.070 Uiso 1 calc R . .
C52 C 0.7584(6) 0.6656(6) 0.3229(4) 0.065(2) Uani 1 d . . .
H52A H 0.7520 0.5906 0.3044 0.078 Uiso 1 calc R . .
C53 C 0.7335(7) 0.7277(6) 0.2908(3) 0.0631(19) Uani 1 d . . .
H53A H 0.7094 0.6950 0.2506 0.076 Uiso 1 calc R . .
C54 C 0.7445(6) 0.8377(6) 0.3181(3) 0.0526(15) Uani 1 d . . .
H54A H 0.7271 0.8801 0.2964 0.063 Uiso 1 calc R . .
C55 C 0.5277(5) 1.2778(5) 0.3580(2) 0.0327(11) Uani 1 d . . .
C56 C 0.5410(6) 1.3860(5) 0.3537(2) 0.0413(13) Uani 1 d . . .
H56A H 0.6122 1.4581 0.3732 0.050 Uiso 1 calc R . .
C57 C 0.4512(6) 1.3888(6) 0.3213(3) 0.0521(16) Uani 1 d . . .
H57A H 0.4608 1.4627 0.3186 0.063 Uiso 1 calc R . .
C58 C 0.3479(6) 1.2850(6) 0.2929(2) 0.0534(16) Uani 1 d . . .
H58A H 0.2864 1.2875 0.2706 0.064 Uiso 1 calc R . .
C59 C 0.3329(6) 1.1775(6) 0.2966(2) 0.0486(15) Uani 1 d . . .
H59A H 0.2611 1.1060 0.2770 0.058 Uiso 1 calc R . .
C60 C 0.4224(5) 1.1734(5) 0.3290(2) 0.0398(12) Uani 1 d . . .
H60A H 0.4120 1.0991 0.3313 0.048 Uiso 1 calc R . .
C61 C 0.6054(4) 1.2983(4) 0.4742(2) 0.0323(11) Uani 1 d . . .
C62 C 0.6533(5) 1.2668(5) 0.5147(2) 0.0404(12) Uani 1 d . . .
H62A H 0.7057 1.2339 0.5048 0.048 Uiso 1 calc R . .
C63 C 0.6258(6) 1.2827(5) 0.5693(2) 0.0468(14) Uani 1 d . . .
H63A H 0.6588 1.2601 0.5965 0.056 Uiso 1 calc R . .
C64 C 0.5508(6) 1.3310(5) 0.5842(3) 0.0484(15) Uani 1 d . . .
H64A H 0.5326 1.3426 0.6218 0.058 Uiso 1 calc R . .
C65 C 0.5016(6) 1.3629(6) 0.5446(3) 0.0506(15) Uani 1 d . . .
H65A H 0.4495 1.3960 0.5550 0.061 Uiso 1 calc R . .
C66 C 0.5284(5) 1.3465(5) 0.4894(2) 0.0404(13) Uani 1 d . . .
H66A H 0.4943 1.3682 0.4622 0.048 Uiso 1 calc R . .
C67 C 0.7842(5) 1.3970(5) 0.4030(2) 0.0346(11) Uani 1 d . . .
C68 C 0.8270(6) 1.4004(6) 0.3515(3) 0.0532(16) Uani 1 d . . .
H68A H 0.7778 1.3409 0.3172 0.064 Uiso 1 calc R . .
C69 C 0.9411(7) 1.4899(6) 0.3499(3) 0.0630(19) Uani 1 d . . .
H69A H 0.9696 1.4920 0.3146 0.076 Uiso 1 calc R . .
C70 C 1.0129(6) 1.5756(6) 0.3993(3) 0.0573(18) Uani 1 d . . .
H70A H 1.0919 1.6359 0.3983 0.069 Uiso 1 calc R . .
C71 C 0.9707(6) 1.5741(6) 0.4496(3) 0.0536(16) Uani 1 d . . .
H71A H 1.0204 1.6346 0.4835 0.064 Uiso 1 calc R . .
C72 C 0.8558(5) 1.4854(5) 0.4524(2) 0.0427(13) Uani 1 d . . .
H72A H 0.8272 1.4857 0.4878 0.051 Uiso 1 calc R . .
O10 O 0.8702(9) 1.2132(8) 0.2207(4) 0.146(3) Uiso 1 d D . .
H10B H 0.932(8) 1.257(9) 0.253(3) 0.175 Uiso 1 d D . .
H10C H 0.860(11) 1.274(7) 0.213(5) 0.175 Uiso 1 d D . .

loop_
_atom_site_aniso_label
_atom_site_aniso_U_11
_atom_site_aniso_U_22
_atom_site_aniso_U_33
_atom_site_aniso_U_23
_atom_site_aniso_U_13
_atom_site_aniso_U_12
Ag1 0.0371(2) 0.0344(2) 0.0335(2) 0.01545(16) 0.01218(16) 0.01901(17)
Se1 0.0516(4) 0.0503(4) 0.0394(3) 0.0214(3) 0.0013(3) -0.0019(3)
P1 0.0318(7) 0.0270(6) 0.0371(7) 0.0129(5) 0.0105(5) 0.0146(5)
P2 0.0283(6) 0.0322(7) 0.0340(7) 0.0142(5) 0.0089(5) 0.0149(5)
O1 0.058(3) 0.073(3) 0.040(2) 0.027(2) 0.003(2) -0.015(2)
O2 0.063(3) 0.073(4) 0.070(3) 0.037(3) 0.008(3) -0.018(3)
O3 0.080(4) 0.064(4) 0.125(5) 0.029(4) -0.038(4) 0.012(3)
O4 0.080(4) 0.073(4) 0.072(4) 0.024(3) 0.033(3) 0.016(3)
C1 0.034(3) 0.025(2) 0.043(3) 0.016(2) 0.010(2) 0.014(2)
C2 0.034(3) 0.043(3) 0.050(3) 0.018(3) 0.010(3) 0.012(3)
C3 0.040(3) 0.045(3) 0.052(4) 0.017(3) -0.003(3) 0.007(3)
C4 0.053(4) 0.043(3) 0.040(3) 0.009(3) -0.003(3) 0.018(3)
C5 0.052(3) 0.044(3) 0.041(3) 0.017(3) 0.013(3) 0.027(3)
C6 0.035(3) 0.034(3) 0.043(3) 0.016(2) 0.012(2) 0.017(2)
C7 0.030(3) 0.030(3) 0.032(3) 0.011(2) 0.007(2) 0.012(2)
C8 0.039(3) 0.035(3) 0.059(4) 0.016(3) 0.011(3) 0.019(3)
C9 0.032(3) 0.054(4) 0.081(5) 0.019(3) 0.010(3) 0.024(3)
C10 0.034(3) 0.051(4) 0.064(4) 0.023(3) 0.011(3) 0.011(3)
C11 0.051(4) 0.039(3) 0.101(6) 0.030(4) 0.022(4) 0.020(3)
C12 0.041(3) 0.035(3) 0.078(5) 0.027(3) 0.021(3) 0.020(3)
C13 0.033(3) 0.033(3) 0.039(3) 0.017(2) 0.015(2) 0.017(2)
C14 0.040(3) 0.034(3) 0.050(3) 0.016(3) 0.008(3) 0.019(2)
C15 0.042(3) 0.030(3) 0.067(4) 0.019(3) 0.012(3) 0.016(3)
C16 0.051(4) 0.049(4) 0.066(4) 0.038(3) 0.018(3) 0.026(3)
C17 0.073(5) 0.056(4) 0.047(4) 0.028(3) 0.012(3) 0.030(4)
C18 0.071(4) 0.040(3) 0.039(3) 0.014(3) 0.011(3) 0.025(3)
C19 0.031(3) 0.033(3) 0.037(3) 0.016(2) 0.008(2) 0.012(2)
C20 0.035(3) 0.041(3) 0.050(3) 0.011(3) 0.001(2) 0.018(3)
C21 0.047(3) 0.053(4) 0.059(4) 0.022(3) -0.003(3) 0.023(3)
C22 0.047(3) 0.056(4) 0.041(3) 0.017(3) -0.001(3) 0.016(3)
C23 0.050(4) 0.056(4) 0.039(3) 0.012(3) 0.011(3) 0.020(3)
C24 0.043(3) 0.044(3) 0.037(3) 0.010(2) 0.007(2) 0.023(3)
C25 0.029(3) 0.041(3) 0.038(3) 0.008(2) 0.007(2) 0.017(2)
C26 0.036(3) 0.048(3) 0.049(3) 0.007(3) 0.001(3) 0.023(3)
C27 0.054(4) 0.066(4) 0.066(4) -0.002(4) 0.003(3) 0.042(4)
C28 0.059(5) 0.095(6) 0.081(6) 0.008(5) 0.028(4) 0.048(5)
C29 0.054(4) 0.099(7) 0.074(5) 0.031(5) 0.035(4) 0.032(4)
C30 0.039(3) 0.058(4) 0.058(4) 0.025(3) 0.021(3) 0.020(3)
C31 0.029(2) 0.031(3) 0.045(3) 0.014(2) 0.009(2) 0.019(2)
C32 0.038(3) 0.043(3) 0.048(3) 0.016(3) 0.004(3) 0.018(3)
C33 0.038(3) 0.047(4) 0.077(5) 0.011(3) -0.003(3) 0.016(3)
C34 0.034(3) 0.039(3) 0.098(6) 0.024(4) 0.014(3) 0.012(3)
C35 0.051(4) 0.049(4) 0.079(5) 0.035(4) 0.030(4) 0.024(3)
C36 0.043(3) 0.035(3) 0.050(3) 0.021(3) 0.016(3) 0.018(3)
Ag2 0.0344(2) 0.0317(2) 0.0402(2) 0.00748(17) 0.00158(17) 0.01485(17)
Se2 0.0552(4) 0.0350(3) 0.0313(3) 0.0042(2) -0.0040(3) 0.0103(3)
P3 0.0290(7) 0.0330(7) 0.0507(9) 0.0148(6) 0.0066(6) 0.0138(6)
P4 0.0325(7) 0.0278(6) 0.0296(6) 0.0092(5) 0.0041(5) 0.0117(5)
O5 0.035(2) 0.048(2) 0.036(2) -0.0038(18) 0.0045(17) 0.0024(18)
O6 0.057(3) 0.047(3) 0.070(3) 0.022(2) -0.011(2) 0.009(2)
O7 0.068(3) 0.043(3) 0.048(3) 0.016(2) -0.007(2) 0.017(2)
O8 0.111(4) 0.055(3) 0.043(3) 0.012(2) 0.032(3) 0.024(3)
O9 0.125(5) 0.077(4) 0.051(3) 0.017(3) 0.034(3) 0.002(4)
C37 0.030(3) 0.036(3) 0.043(3) 0.012(2) 0.010(2) 0.011(2)
C38 0.043(3) 0.043(3) 0.057(4) 0.020(3) 0.013(3) 0.020(3)
C39 0.048(4) 0.036(3) 0.073(5) 0.025(3) 0.022(3) 0.009(3)
C40 0.036(3) 0.053(4) 0.074(5) 0.022(3) 0.022(3) 0.010(3)
C41 0.033(3) 0.055(4) 0.082(5) 0.021(4) 0.013(3) 0.020(3)
C42 0.037(3) 0.045(3) 0.076(5) 0.025(3) 0.017(3) 0.020(3)
C43 0.030(3) 0.032(3) 0.051(3) 0.017(2) 0.012(2) 0.016(2)
C44 0.027(3) 0.036(3) 0.070(4) 0.017(3) 0.009(3) 0.009(2)
C45 0.041(3) 0.048(4) 0.072(4) 0.030(3) 0.028(3) 0.019(3)
C46 0.052(4) 0.047(3) 0.057(4) 0.025(3) 0.020(3) 0.026(3)
C47 0.044(3) 0.053(4) 0.050(4) 0.020(3) 0.012(3) 0.026(3)
C48 0.030(3) 0.041(3) 0.058(4) 0.021(3) 0.009(3) 0.016(2)
C49 0.026(3) 0.031(3) 0.059(4) 0.012(3) 0.008(2) 0.010(2)
C50 0.032(3) 0.036(3) 0.071(4) 0.016(3) 0.000(3) 0.011(2)
C51 0.044(4) 0.036(3) 0.095(6) 0.022(4) 0.006(4) 0.019(3)
C52 0.056(4) 0.037(3) 0.096(6) 0.014(4) 0.020(4) 0.020(3)
C53 0.065(4) 0.044(4) 0.068(5) 0.008(3) 0.015(4) 0.019(3)
C54 0.050(4) 0.045(4) 0.062(4) 0.020(3) 0.014(3) 0.020(3)
C55 0.037(3) 0.037(3) 0.026(2) 0.011(2) 0.004(2) 0.019(2)
C56 0.053(3) 0.036(3) 0.035(3) 0.012(2) 0.003(3) 0.022(3)
C57 0.080(5) 0.056(4) 0.039(3) 0.019(3) 0.008(3) 0.045(4)
C58 0.070(4) 0.073(5) 0.030(3) 0.010(3) 0.001(3) 0.047(4)
C59 0.048(3) 0.055(4) 0.037(3) 0.004(3) -0.003(3) 0.025(3)
C60 0.039(3) 0.041(3) 0.035(3) 0.010(2) 0.004(2) 0.017(3)
C61 0.031(3) 0.029(3) 0.030(3) 0.011(2) 0.002(2) 0.009(2)
C62 0.039(3) 0.047(3) 0.038(3) 0.017(3) 0.008(2) 0.021(3)
C63 0.057(4) 0.052(4) 0.035(3) 0.021(3) 0.009(3) 0.025(3)
C64 0.062(4) 0.045(3) 0.034(3) 0.013(3) 0.014(3) 0.021(3)
C65 0.058(4) 0.056(4) 0.051(4) 0.022(3) 0.021(3) 0.035(3)
C66 0.048(3) 0.046(3) 0.039(3) 0.017(3) 0.013(3) 0.030(3)
C67 0.035(3) 0.032(3) 0.038(3) 0.013(2) 0.009(2) 0.015(2)
C68 0.060(4) 0.042(3) 0.041(3) 0.010(3) 0.019(3) 0.012(3)
C69 0.069(5) 0.057(4) 0.057(4) 0.027(3) 0.033(4) 0.019(4)
C70 0.043(3) 0.048(4) 0.084(5) 0.037(4) 0.022(3) 0.016(3)
C71 0.042(3) 0.040(3) 0.058(4) 0.014(3) 0.002(3) 0.004(3)
C72 0.042(3) 0.038(3) 0.038(3) 0.010(2) 0.004(2) 0.012(3)

loop_
_atom_type_symbol
_atom_type_description
_atom_type_scat_dispersion_real
_atom_type_scat_dispersion_imag
_atom_type_scat_source
C C 0.0033 0.0016 'International Tables Vol C Tables 4.2.6.8 and 6.1.1.4'
H H 0.0000 0.0000 'International Tables Vol C Tables 4.2.6.8 and 6.1.1.4'
O O 0.0106 0.0060 'International Tables Vol C Tables 4.2.6.8 and 6.1.1.4'
P P 0.1023 0.0942 'International Tables Vol C Tables 4.2.6.8 and 6.1.1.4'
Se Se -0.0929 2.2259 'International Tables Vol C Tables 4.2.6.8 and 6.1.1.4'
Ag Ag -0.8971 1.1015 'International Tables Vol C Tables 4.2.6.8 and 6.1.1.4'

loop_
_geom_angle_atom_site_label_1
_geom_angle_atom_site_label_2
_geom_angle_atom_site_label_3
_geom_angle
_geom_angle_site_symmetry_1
_geom_angle_site_symmetry_3
_geom_angle_publ_flag
O1 Ag1 P2 113.66(15) . . y
O1 Ag1 P1 100.99(15) . . y
P2 Ag1 P1 131.13(5) . . y
O1 Se1 O2 114.5(2) . . ?
O1 Se1 O3 112.4(3) . . ?
O2 Se1 O3 111.0(3) . . ?
O1 Se1 O4 106.5(3) . . ?
O2 Se1 O4 107.1(3) . . ?
O3 Se1 O4 104.6(3) . . ?
C1 P1 C7 104.8(2) . . ?
C1 P1 C13 103.5(2) . . ?
C7 P1 C13 104.9(2) . . ?
C1 P1 Ag1 107.16(17) . . ?
C7 P1 Ag1 113.23(17) . . ?
C13 P1 Ag1 121.70(17) . . ?
C25 P2 C31 104.9(2) . . ?
C25 P2 C19 105.0(2) . . ?
C31 P2 C19 105.4(2) . . ?
C25 P2 Ag1 118.39(19) . . ?
C31 P2 Ag1 107.38(16) . . ?
C19 P2 Ag1 114.66(18) . . ?
Se1 O1 Ag1 129.0(2) . . ?
C6 C1 C2 118.3(5) . . ?
C6 C1 P1 123.9(4) . . ?
C2 C1 P1 117.9(4) . . ?
C3 C2 C1 121.0(6) . . ?
C2 C3 C4 119.8(6) . . ?
C5 C4 C3 119.9(6) . . ?
C4 C5 C6 120.4(5) . . ?
C5 C6 C1 120.6(5) . . ?
C12 C7 C8 118.7(5) . . ?
C12 C7 P1 118.9(4) . . ?
C8 C7 P1 122.4(4) . . ?
C7 C8 C9 120.4(5) . . ?
C10 C9 C8 120.8(6) . . ?
C9 C10 C11 119.6(6) . . ?
C10 C11 C12 120.0(6) . . ?
C7 C12 C11 120.5(5) . . ?
C14 C13 C18 118.8(5) . . ?
C14 C13 P1 123.1(4) . . ?
C18 C13 P1 118.2(4) . . ?
C13 C14 C15 120.4(6) . . ?
C16 C15 C14 120.3(6) . . ?
C15 C16 C17 119.6(6) . . ?
C18 C17 C16 120.6(6) . . ?
C17 C18 C13 120.2(6) . . ?
C20 C19 C24 118.5(5) . . ?
C20 C19 P2 123.8(4) . . ?
C24 C19 P2 117.6(4) . . ?
C21 C20 C19 120.4(6) . . ?
C20 C21 C22 120.8(6) . . ?
C23 C22 C21 119.1(6) . . ?
C22 C23 C24 121.2(6) . . ?
C23 C24 C19 120.1(6) . . ?
C30 C25 C26 118.8(5) . . ?
C30 C25 P2 118.2(4) . . ?
C26 C25 P2 123.0(4) . . ?
C27 C26 C25 120.5(6) . . ?
C28 C27 C26 120.1(7) . . ?
C27 C28 C29 120.7(7) . . ?
C28 C29 C30 120.4(7) . . ?
C29 C30 C25 119.5(7) . . ?
C36 C31 C32 118.6(5) . . ?
C36 C31 P2 124.0(4) . . ?
C32 C31 P2 117.2(4) . . ?
C33 C32 C31 121.0(6) . . ?
C34 C33 C32 119.9(6) . . ?
C33 C34 C35 120.0(6) . . ?
C34 C35 C36 121.0(6) . . ?
C31 C36 C35 119.6(6) . . ?
O5 Ag2 P4 108.19(11) . . y
O5 Ag2 P3 108.07(12) . . y
P4 Ag2 P3 131.20(5) . . y
O5 Ag2 O9 88.45(18) . . y
P4 Ag2 O9 105.66(19) . . y
P3 Ag2 O9 106.9(2) . . y
O5 Se2 O6 112.6(2) . . ?
O5 Se2 O8 113.8(2) . . ?
O6 Se2 O8 109.3(3) . . ?
O5 Se2 O7 105.3(2) . . ?
O6 Se2 O7 106.9(2) . . ?
O8 Se2 O7 108.5(3) . . ?
C49 P3 C37 105.0(2) . . ?
C49 P3 C43 104.6(3) . . ?
C37 P3 C43 105.0(3) . . ?
C49 P3 Ag2 118.84(19) . . ?
C37 P3 Ag2 111.99(19) . . ?
C43 P3 Ag2 110.25(17) . . ?
C55 P4 C61 105.1(2) . . ?
C55 P4 C67 104.5(2) . . ?
C61 P4 C67 105.5(2) . . ?
C55 P4 Ag2 117.16(17) . . ?
C61 P4 Ag2 116.44(17) . . ?
C67 P4 Ag2 106.94(17) . . ?
Se2 O5 Ag2 129.8(2) . . ?
C38 C37 C42 118.4(5) . . ?
C38 C37 P3 118.7(4) . . ?
C42 C37 P3 122.8(4) . . ?
C37 C38 C39 120.6(6) . . ?
C40 C39 C38 119.7(6) . . ?
C41 C40 C39 120.5(6) . . ?
C40 C41 C42 119.5(6) . . ?
C41 C42 C37 121.4(6) . . ?
C48 C43 C44 118.5(5) . . ?
C48 C43 P3 124.0(4) . . ?
C44 C43 P3 117.3(4) . . ?
C45 C44 C43 120.0(6) . . ?
C46 C45 C44 120.4(6) . . ?
C45 C46 C47 120.4(6) . . ?
C46 C47 C48 119.8(6) . . ?
C43 C48 C47 120.8(5) . . ?
C50 C49 C54 118.4(6) . . ?
C50 C49 P3 123.7(5) . . ?
C54 C49 P3 117.9(5) . . ?
C51 C50 C49 120.3(7) . . ?
C52 C51 C50 120.5(7) . . ?
C51 C52 C53 120.4(7) . . ?
C54 C53 C52 119.3(7) . . ?
C53 C54 C49 121.0(7) . . ?
C60 C55 C56 118.7(5) . . ?
C60 C55 P4 118.5(4) . . ?
C56 C55 P4 122.8(4) . . ?
C57 C56 C55 120.4(6) . . ?
C58 C57 C56 120.2(6) . . ?
C57 C58 C59 120.4(6) . . ?
C58 C59 C60 120.0(6) . . ?
C59 C60 C55 120.4(6) . . ?
C62 C61 C66 118.8(5) . . ?
C62 C61 P4 118.5(4) . . ?
C66 C61 P4 122.6(4) . . ?
C63 C62 C61 121.0(5) . . ?
C64 C63 C62 120.0(6) . . ?
C63 C64 C65 120.2(6) . . ?
C64 C65 C66 120.1(6) . . ?
C65 C66 C61 119.9(5) . . ?
C72 C67 C68 119.3(5) . . ?
C72 C67 P4 123.3(4) . . ?
C68 C67 P4 117.2(4) . . ?
C69 C68 C67 120.3(6) . . ?
C70 C69 C68 120.2(6) . . ?
C71 C70 C69 119.8(6) . . ?
C70 C71 C72 121.3(6) . . ?
C67 C72 C71 119.1(6) . . ?

loop_
_geom_bond_atom_site_label_1
_geom_bond_atom_site_label_2
_geom_bond_distance
_geom_bond_site_symmetry_2
_geom_bond_publ_flag
Ag1 O1 2.421(4) . y
Ag1 P2 2.4349(13) . y
Ag1 P1 2.4405(13) . y
Se1 O1 1.589(4) . y
Se1 O2 1.596(4) . y
Se1 O3 1.626(6) . y
Se1 O4 1.687(6) . y
P1 C1 1.821(6) . y
P1 C7 1.829(5) . y
P1 C13 1.831(5) . y
P2 C25 1.810(5) . y
P2 C31 1.816(5) . y
P2 C19 1.825(5) . y
C1 C6 1.392(7) . ?
C1 C2 1.403(7) . ?
C2 C3 1.376(8) . ?
C3 C4 1.390(9) . ?
C4 C5 1.377(8) . ?
C5 C6 1.383(8) . ?
C7 C12 1.384(7) . ?
C7 C8 1.388(7) . ?
C8 C9 1.392(8) . ?
C9 C10 1.363(9) . ?
C10 C11 1.384(9) . ?
C11 C12 1.395(8) . ?
C13 C14 1.387(7) . ?
C13 C18 1.396(8) . ?
C14 C15 1.393(8) . ?
C15 C16 1.373(9) . ?
C16 C17 1.382(9) . ?
C17 C18 1.380(8) . ?
C19 C20 1.394(7) . ?
C19 C24 1.409(8) . ?
C20 C21 1.381(8) . ?
C21 C22 1.392(9) . ?
C22 C23 1.371(9) . ?
C23 C24 1.383(8) . ?
C25 C30 1.403(8) . ?
C25 C26 1.406(8) . ?
C26 C27 1.393(8) . ?
C27 C28 1.365(11) . ?
C28 C29 1.383(12) . ?
C29 C30 1.400(10) . ?
C31 C36 1.393(7) . ?
C31 C32 1.404(8) . ?
C32 C33 1.389(8) . ?
C33 C34 1.375(10) . ?
C34 C35 1.378(10) . ?
C35 C36 1.402(8) . ?
Ag2 O5 2.402(4) . y
Ag2 P4 2.4275(14) . y
Ag2 P3 2.4278(15) . y
Ag2 O9 2.439(5) . y
Se2 O5 1.611(4) . y
Se2 O6 1.618(5) . y
Se2 O8 1.624(5) . y
Se2 O7 1.689(4) . y
P3 C49 1.823(6) . y
P3 C37 1.825(5) . y
P3 C43 1.827(6) . y
P4 C55 1.817(5) . y
P4 C61 1.826(5) . y
P4 C67 1.826(5) . y
C37 C38 1.382(8) . ?
C37 C42 1.392(8) . ?
C38 C39 1.396(8) . ?
C39 C40 1.377(9) . ?
C40 C41 1.375(9) . ?
C41 C42 1.380(8) . ?
C43 C48 1.387(8) . ?
C43 C44 1.408(7) . ?
C44 C45 1.389(9) . ?
C45 C46 1.369(9) . ?
C46 C47 1.382(8) . ?
C47 C48 1.388(8) . ?
C49 C50 1.395(8) . ?
C49 C54 1.399(9) . ?
C50 C51 1.389(9) . ?
C51 C52 1.367(11) . ?
C52 C53 1.393(11) . ?
C53 C54 1.386(9) . ?
C55 C60 1.392(7) . ?
C55 C56 1.399(7) . ?
C56 C57 1.379(8) . ?
C57 C58 1.373(9) . ?
C58 C59 1.377(9) . ?
C59 C60 1.385(8) . ?
C61 C62 1.389(7) . ?
C61 C66 1.397(7) . ?
C62 C63 1.384(8) . ?
C63 C64 1.374(9) . ?
C64 C65 1.384(9) . ?
C65 C66 1.395(8) . ?
C67 C72 1.384(8) . ?
C67 C68 1.392(8) . ?
C68 C69 1.385(9) . ?
C69 C70 1.371(10) . ?
C70 C71 1.360(9) . ?
C71 C72 1.397(8) . ?
